data_7108517
loop_
_publ_author_name
'Hai-Tao Zhu'
'Xue Dong'
'Li-Jing Wang'
'Mei-Jin Zhong'
'Xue-Yuan Liu'
'Yong-Min Liang'

_publ_section_title
;
 Facile synthesis of 2-iodo-spiro[indene-1,1'-isobenzofuran]-3'-ones via
 iodine-promoted cascade cyclization
;
_journal_name_full Chem.Commun.
_journal_page_first 10748
_journal_paper_doi 10.1039/c2cc36127b
_journal_volume 48
_journal_year 2012
_chemical_formula_moiety 'C12 H9 I O2'
_chemical_formula_sum 'C12 H9 I O2'
_chemical_formula_weight 312.09
_chemical_name_systematic
;
?
;
_space_group_crystal_system monoclinic
_space_group_IT_number 14
_space_group_name_Hall '-P 2yab'
_space_group_name_H-M_alt 'P 1 21/a 1'
_symmetry_space_group_name_Hall '-P 2yab'
_symmetry_space_group_name_H-M 'P 1 21/a 1'
_atom_sites_solution_hydrogens geom
_atom_sites_solution_primary direct
_atom_sites_solution_secondary difmap
_audit_creation_date 2011-11-04
_audit_creation_method
;
Olex2 1.1
(compiled 2011.02.15 svn.r1672, GUI svn.r3494)
;
_cell_angle_alpha 90.00
_cell_angle_beta 97.004(5)
_cell_angle_gamma 90.00
_cell_formula_units_Z 4
_cell_length_a 7.714(4)
_cell_length_b 18.219(10)
_cell_length_c 8.198(5)
_cell_measurement_reflns_used 3411
_cell_measurement_temperature 569(2)
_cell_measurement_theta_max 25.422
_cell_measurement_theta_min 2.503
_cell_volume 1143.6(11)
_computing_data_reduction 'SAINT v7.60A (Bruker, 2009)'
_computing_molecular_graphics
;
O. V. Dolomanov, L. J. Bourhis, R. J. Gildea, J. A. K. Howard and H. Puschmann,
OLEX2: a complete structure solution, refinement and analysis program.
J. Appl. Cryst. (2009). 42, 339-341.
;
_computing_publication_material
;
O. V. Dolomanov, L. J. Bourhis, R. J. Gildea, J. A. K. Howard and H. Puschmann,
OLEX2: a complete structure solution, refinement and analysis program.
J. Appl. Cryst. (2009). 42, 339-341.
;
_computing_structure_refinement 'SHELXL-97 (Sheldrick, 2008)'
_computing_structure_solution 'A short history of SHELX (Sheldrick, 2007)/Bruker'
_diffrn_ambient_temperature 569(2)
_diffrn_measured_fraction_theta_full 0.996
_diffrn_measured_fraction_theta_max 0.996
_diffrn_radiation_monochromator graphite
_diffrn_radiation_type 'MO K\a'
_diffrn_radiation_wavelength 0.71073
_diffrn_reflns_av_R_equivalents 0.0423
_diffrn_reflns_av_unetI/netI 0.0379
_diffrn_reflns_limit_h_max 9
_diffrn_reflns_limit_h_min -9
_diffrn_reflns_limit_k_max 21
_diffrn_reflns_limit_k_min -22
_diffrn_reflns_limit_l_max 9
_diffrn_reflns_limit_l_min -9
_diffrn_reflns_number 7990
_diffrn_reflns_theta_full 25.50
_diffrn_reflns_theta_max 25.50
_diffrn_reflns_theta_min 2.24
_diffrn_source 'fine-focus sealed tube'
_exptl_absorpt_coefficient_mu 2.777
_exptl_absorpt_correction_T_max 0.7458
_exptl_absorpt_correction_T_min 0.3791
_exptl_absorpt_correction_type multi-scan
_exptl_absorpt_process_details
;
SADABS-2008/1 (Bruker,2008) was used for absorption correction.
R(int) was 0.1233 before and 0.0501 after correction.
The Ratio of minimum to maximum transmission is 0.508313220703.
The \l/2 correction factor is Not present
;
_exptl_crystal_density_diffrn 1.813
_exptl_crystal_density_method 'not measured'
_exptl_crystal_F_000 600
_exptl_crystal_size_max 0.23
_exptl_crystal_size_mid 0.19
_exptl_crystal_size_min 0.14
_refine_diff_density_max 0.736
_refine_diff_density_min -1.134
_refine_diff_density_rms 0.110
_refine_ls_extinction_coef 0.072(2)
_refine_ls_extinction_expression Fc^*^=kFc[1+0.001xFc^2^\l^3^/sin(2\q)]^-1/4^
_refine_ls_extinction_method SHELXL
_refine_ls_goodness_of_fit_ref 1.060
_refine_ls_hydrogen_treatment mixed
_refine_ls_matrix_type full
_refine_ls_number_parameters 138
_refine_ls_number_reflns 2120
_refine_ls_number_restraints 0
_refine_ls_restrained_S_all 1.060
_refine_ls_R_factor_all 0.0594
_refine_ls_R_factor_gt 0.0410
_refine_ls_shift/su_max 0.001
_refine_ls_shift/su_mean 0.000
_refine_ls_structure_factor_coef Fsqd
_refine_ls_weighting_details 'calc w=1/[\s^2^(Fo^2^)+(0.0216P)^2^+3.1433P] where P=(Fo^2^+2Fc^2^)/3'
_refine_ls_weighting_scheme calc
_refine_ls_wR_factor_gt 0.0850
_refine_ls_wR_factor_ref 0.0972
_reflns_number_gt 1603
_reflns_number_total 2120
_reflns_threshold_expression >2sigma(I)
_cod_data_source_file c2cc36127b.txt
_cod_data_source_block test_0m
_cod_original_cell_volume 1143.5(11)
_cod_database_code 7108517

loop_
_space_group_symop_id
_space_group_symop_operation_xyz
1 'x, y, z'
2 '-x+1/2, y+1/2, -z'
3 '-x, -y, -z'
4 'x-1/2, -y-1/2, z'

loop_
_atom_site_label
_atom_site_type_symbol
_atom_site_fract_x
_atom_site_fract_y
_atom_site_fract_z
_atom_site_U_iso_or_equiv
_atom_site_adp_type
_atom_site_occupancy
_atom_site_symmetry_multiplicity
_atom_site_calc_flag
_atom_site_refinement_flags
C1 C 0.3621(6) 0.6436(2) 0.3803(6) 0.0396(11) Uani 1 1 d .
C2 C 0.4980(6) 0.6103(2) 0.4923(5) 0.0384(11) Uani 1 1 d .
C3 C 0.5059(8) 0.6098(3) 0.6642(6) 0.0547(14) Uani 1 1 d .
H3 H 0.4179 0.6322 0.7143 0.066 Uiso 1 1 calc R
C4 C 0.6427(9) 0.5767(3) 0.7585(7) 0.0668(17) Uani 1 1 d .
H4 H 0.6459 0.5769 0.8723 0.080 Uiso 1 1 calc R
C5 C 0.7749(8) 0.5432(3) 0.6889(7) 0.0643(16) Uani 1 1 d .
H5 H 0.8666 0.5210 0.7551 0.077 Uiso 1 1 calc R
C6 C 0.7712(7) 0.5426(3) 0.5219(6) 0.0537(13) Uani 1 1 d .
H6 H 0.8601 0.5197 0.4737 0.064 Uiso 1 1 calc R
C7 C 0.6348(6) 0.5760(2) 0.4251(5) 0.0382(10) Uani 1 1 d .
C8 C 0.6374(7) 0.5741(3) 0.2470(6) 0.0460(12) Uani 1 1 d .
C9 C 0.3671(6) 0.6425(2) 0.2187(6) 0.0391(10) Uani 1 1 d .
C10 C 0.2427(7) 0.6735(3) 0.0837(6) 0.0488(12) Uani 1 1 d .
C11 C 0.2468(9) 0.7447(4) 0.0546(9) 0.081(2) Uani 1 1 d .
H11A H 0.1713 0.7650 -0.0305 0.098 Uiso 1 1 calc R
H11B H 0.3254 0.7746 0.1192 0.098 Uiso 1 1 calc R
C12 C 0.1239(8) 0.6205(4) -0.0105(7) 0.0706(17) Uani 1 1 d .
H12A H 0.1909 0.5808 -0.0477 0.106 Uiso 1 1 calc R
H12B H 0.0611 0.6448 -0.1035 0.106 Uiso 1 1 calc R
H12C H 0.0426 0.6016 0.0588 0.106 Uiso 1 1 calc R
I1 I 0.15074(6) 0.69411(3) 0.47077(6) 0.0887(3) Uani 1 1 d .
O1 O 0.5006(4) 0.60724(18) 0.1520(4) 0.0460(8) Uani 1 1 d .
O2 O 0.7488(5) 0.5471(2) 0.1756(5) 0.0714(12) Uani 1 1 d .

loop_
_atom_site_aniso_label
_atom_site_aniso_U_11
_atom_site_aniso_U_22
_atom_site_aniso_U_33
_atom_site_aniso_U_23
_atom_site_aniso_U_13
_atom_site_aniso_U_12
C1 0.041(3) 0.037(2) 0.042(3) 0.001(2) 0.008(2) 0.0043(19)
C2 0.052(3) 0.034(2) 0.029(2) -0.0027(19) 0.004(2) -0.008(2)
C3 0.075(4) 0.056(3) 0.034(3) -0.005(2) 0.008(3) -0.008(3)
C4 0.096(5) 0.069(4) 0.031(3) 0.005(3) -0.012(3) -0.020(3)
C5 0.068(4) 0.061(4) 0.056(4) 0.013(3) -0.025(3) -0.012(3)
C6 0.046(3) 0.056(3) 0.055(3) 0.009(3) -0.008(2) 0.004(2)
C7 0.042(3) 0.033(2) 0.038(3) 0.0045(19) -0.002(2) -0.0034(18)
C8 0.046(3) 0.052(3) 0.040(3) 0.002(2) 0.007(2) 0.007(2)
C9 0.039(3) 0.038(2) 0.040(3) 0.004(2) 0.004(2) 0.0020(19)
C10 0.046(3) 0.054(3) 0.045(3) 0.011(2) -0.002(2) 0.008(2)
C11 0.069(4) 0.070(4) 0.097(5) 0.029(4) -0.024(4) 0.001(3)
C12 0.068(4) 0.079(4) 0.059(4) 0.001(3) -0.018(3) 0.000(3)
I1 0.0870(4) 0.1025(4) 0.0830(4) 0.0047(3) 0.0365(3) 0.0459(3)
O1 0.048(2) 0.060(2) 0.0299(17) 0.0030(15) 0.0033(14) 0.0145(16)
O2 0.065(3) 0.100(3) 0.052(2) 0.005(2) 0.0191(19) 0.034(2)

loop_
_atom_type_symbol
_atom_type_description
_atom_type_scat_dispersion_real
_atom_type_scat_dispersion_imag
_atom_type_scat_source
C C 0.0033 0.0016 'International Tables Vol C Tables 4.2.6.8 and 6.1.1.4'
H H 0.0000 0.0000 'International Tables Vol C Tables 4.2.6.8 and 6.1.1.4'
O O 0.0106 0.0060 'International Tables Vol C Tables 4.2.6.8 and 6.1.1.4'
I I -0.4742 1.8119 'International Tables Vol C Tables 4.2.6.8 and 6.1.1.4'

loop_
_geom_angle_atom_site_label_1
_geom_angle_atom_site_label_2
_geom_angle_atom_site_label_3
_geom_angle
C2 C1 I1 119.9(3)
C9 C1 C2 121.4(4)
C9 C1 I1 118.7(3)
C3 C2 C1 125.5(5)
C7 C2 C1 117.6(4)
C7 C2 C3 116.9(4)
C2 C3 H3 119.8
C4 C3 C2 120.4(5)
C4 C3 H3 119.8
C3 C4 H4 119.3
C5 C4 C3 121.5(5)
C5 C4 H4 119.3
C4 C5 H5 120.2
C6 C5 C4 119.7(5)
C6 C5 H5 120.2
C5 C6 H6 120.2
C5 C6 C7 119.6(5)
C7 C6 H6 120.2
C2 C7 C8 120.5(4)
C6 C7 C2 122.0(4)
C6 C7 C8 117.4(4)
O1 C8 C7 116.9(4)
O2 C8 C7 126.5(5)
O2 C8 O1 116.7(4)
C1 C9 C10 129.9(4)
C1 C9 O1 121.0(4)
O1 C9 C10 109.1(4)
C11 C10 C9 118.7(5)
C11 C10 C12 125.0(5)
C12 C10 C9 116.3(4)
C10 C11 H11A 120.0
C10 C11 H11B 120.0
H11A C11 H11B 120.0
C10 C12 H12A 109.5
C10 C12 H12B 109.5
C10 C12 H12C 109.5
H12A C12 H12B 109.5
H12A C12 H12C 109.5
H12B C12 H12C 109.5
C8 O1 C9 122.6(3)

loop_
_geom_bond_atom_site_label_1
_geom_bond_atom_site_label_2
_geom_bond_distance
C1 C2 1.441(6)
C1 C9 1.330(6)
C1 I1 2.086(4)
C2 C3 1.403(6)
C2 C7 1.396(6)
C3 H3 0.9300
C3 C4 1.370(8)
C4 H4 0.9300
C4 C5 1.371(9)
C5 H5 0.9300
C5 C6 1.366(8)
C6 H6 0.9300
C6 C7 1.380(7)
C7 C8 1.463(6)
C8 O1 1.373(6)
C8 O2 1.202(6)
C9 C10 1.485(7)
C9 O1 1.382(5)
C10 C11 1.320(8)
C10 C12 1.482(8)
C11 H11A 0.9300
C11 H11B 0.9300
C12 H12A 0.9600
C12 H12B 0.9600
C12 H12C 0.9600

loop_
_geom_torsion_atom_site_label_1
_geom_torsion_atom_site_label_2
_geom_torsion_atom_site_label_3
_geom_torsion_atom_site_label_4
_geom_torsion
C1 C2 C3 C4 -179.6(5)
C1 C2 C7 C6 179.9(4)
C1 C2 C7 C8 -0.5(6)
C1 C9 C10 C11 78.0(7)
C1 C9 C10 C12 -103.0(6)
C1 C9 O1 C8 -2.4(7)
C2 C1 C9 C10 -179.6(5)
C2 C1 C9 O1 1.9(7)
C2 C3 C4 C5 0.0(8)
C2 C7 C8 O1 0.1(7)
C2 C7 C8 O2 179.0(5)
C3 C2 C7 C6 0.6(7)
C3 C2 C7 C8 -179.8(4)
C3 C4 C5 C6 0.0(9)
C4 C5 C6 C7 0.3(8)
C5 C6 C7 C2 -0.6(7)
C5 C6 C7 C8 179.8(5)
C6 C7 C8 O1 179.7(4)
C6 C7 C8 O2 -1.4(8)
C7 C2 C3 C4 -0.3(7)
C7 C8 O1 C9 1.3(6)
C9 C1 C2 C3 178.8(5)
C9 C1 C2 C7 -0.5(6)
C10 C9 O1 C8 178.9(4)
I1 C1 C2 C3 -1.9(6)
I1 C1 C2 C7 178.8(3)
I1 C1 C9 C10 1.0(7)
I1 C1 C9 O1 -177.4(3)
O1 C9 C10 C11 -103.4(6)
O1 C9 C10 C12 75.7(6)
O2 C8 O1 C9 -177.7(5)
